data_7702319
loop_
_publ_author_name
'Bois, Hugues'
'Connelly, Neil G.'
'Crossley, John G.'
'Guillorit, Jean-Christophe'
'Lewis, Gareth R.'
'Orpen, A. Guy'
'Thornton, Peter'

_publ_section_title
;
 Structural studies of [Pt(CNMe)4][M(mnt)2]n {M&#x2005;=&#x2005;Pd or Pt,
 mnt&#x2005;=&#x2005;[S2C2(CN)2]2&#x2212;, n&#x2005;=&#x2005;1 or 2}:
 structure-dependent paramagnetism of three crystal forms of
 [Pt(CNMe)4][Pt(mnt)2]2
;
_journal_issue 17
_journal_name_full 'Journal of the Chemical Society, Dalton Transactions'
_journal_page_first 2833
_journal_paper_doi 10.1039/a803456g
_journal_year 1998
_chemical_formula_sum 'C28 H18 N14 Pt3 S8'
_chemical_formula_weight 1392.299
_space_group_IT_number 14
_space_group_name_Hall '-P 2yn'
_space_group_name_H-M_alt 'P 1 21/n 1'
_symmetry_cell_setting monoclinic
_symmetry_space_group_name_H-M 'P 1 21/n 1'
_atom_sites_solution_hydrogens geom
_atom_sites_solution_primary direct
_atom_sites_solution_secondary difmap
_audit_creation_method SHELXL
_cell_angle_alpha 90.00
_cell_angle_beta 91.16(2)
_cell_angle_gamma 90.00
_cell_formula_units_Z 4
_cell_length_a 14.071(4)
_cell_length_b 14.414(4)
_cell_length_c 20.747(6)
_cell_measurement_reflns_used 30
_cell_measurement_temperature 298(5)
_cell_measurement_theta_max 14.70
_cell_measurement_theta_min 7.85
_cell_volume 4207(2)
_computing_cell_refinement XSCANS
_computing_data_collection XSCANS
_computing_data_reduction XSCANS
_computing_structure_refinement 'SHELXL-93 (Sheldrick, 1993)'
_computing_structure_solution 'SHELXS-86 (Sheldrick, 1990)'
_diffrn_ambient_temperature 298(5)
_diffrn_measurement_device 'Siemens P4 single point detector diffractometer'
_diffrn_measurement_method '\q-2\q scans'
_diffrn_radiation_monochromator graphite
_diffrn_radiation_source 'fine-focus sealed tube'
_diffrn_radiation_type MoK\a
_diffrn_radiation_wavelength 0.71073
_diffrn_reflns_av_R_equivalents 0.0528
_diffrn_reflns_av_sigmaI/netI 0.0952
_diffrn_reflns_limit_h_max 17
_diffrn_reflns_limit_h_min -17
_diffrn_reflns_limit_k_max 18
_diffrn_reflns_limit_k_min 0
_diffrn_reflns_limit_l_max 26
_diffrn_reflns_limit_l_min 0
_diffrn_reflns_number 8707
_diffrn_reflns_theta_max 26.51
_diffrn_reflns_theta_min 2.02
_diffrn_standards_decay_% 2.0
_exptl_absorpt_coefficient_mu 10.389
_exptl_absorpt_correction_T_max 0.956
_exptl_absorpt_correction_T_min 0.257
_exptl_absorpt_correction_type empirical
_exptl_crystal_colour black
_exptl_crystal_density_diffrn 2.198
_exptl_crystal_density_meas ?
_exptl_crystal_description diamond
_exptl_crystal_F_000 2584
_exptl_crystal_size_max 0.4
_exptl_crystal_size_mid 0.2
_exptl_crystal_size_min 0.1
_refine_diff_density_max 1.648
_refine_diff_density_min -1.297
_refine_diff_density_rms 0.229
_refine_ls_extinction_method none
_refine_ls_goodness_of_fit_all 0.937
_refine_ls_goodness_of_fit_obs 1.049
_refine_ls_hydrogen_treatment noref
_refine_ls_matrix_type full
_refine_ls_number_parameters 484
_refine_ls_number_reflns 8707
_refine_ls_number_restraints 0
_refine_ls_restrained_S_all 0.937
_refine_ls_restrained_S_obs 1.049
_refine_ls_R_factor_all 0.1067
_refine_ls_R_factor_obs 0.0546
_refine_ls_shift/esd_max -0.082
_refine_ls_shift/esd_mean 0.003
_refine_ls_structure_factor_coef Fsqd
_refine_ls_weighting_details 'w=1/[\s^2^(Fo^2^)+(0.0595P)^2^+0.0000P] where P=(Fo^2^+2Fc^2^)/3'
_refine_ls_weighting_scheme calc
_refine_ls_wR_factor_all 0.1268
_refine_ls_wR_factor_obs 0.1044
_reflns_number_observed 4906
_reflns_number_total 11430
_reflns_observed_criterion >2sigma(I)
_cod_data_source_file g803456.txt
_cod_data_source_block 3
_cod_depositor_comments
;
The following automatic conversions were performed:

data item '_exptl_crystal_density_meas' value 'not measured' was
changed to '?' -- the value is perceived as not measured.

data item '_refine_ls_weighting_scheme' value 'calc
w=1/[\s^2^(Fo^2^)+(0.0595P)^2^+0.0000P] where P=(Fo^2^+2Fc^2^)/3' was
changed to 'calc'. A new data item '_refine_ls_weighting_details' was
created with the value set to
'w=1/[\s^2^(Fo^2^)+(0.0595P)^2^+0.0000P] where P=(Fo^2^+2Fc^2^)/3'.

Automatic conversion script
Id: cif_fix_values 6909 2019-04-08 15:41:33Z antanas 
;
_cod_original_cell_volume 4208.0(21)
_cod_original_sg_symbol_H-M 'P 1 2(1)/n 1'
_cod_database_code 7702319

loop_
_symmetry_equiv_pos_as_xyz
'x, y, z'
'-x+1/2, y+1/2, -z+1/2'
'-x, -y, -z'
'x-1/2, -y-1/2, z-1/2'

loop_
_atom_site_aniso_label
_atom_site_aniso_U_11
_atom_site_aniso_U_22
_atom_site_aniso_U_33
_atom_site_aniso_U_23
_atom_site_aniso_U_13
_atom_site_aniso_U_12
Pt1 0.0404(3) 0.0472(3) 0.0284(3) 0.0041(2) -0.0002(2) 0.0005(3)
Pt2 0.0351(3) 0.0551(3) 0.0382(3) 0.0060(3) 0.0015(2) -0.0020(3)
Pt3 0.0347(3) 0.0430(3) 0.0357(3) 0.0042(2) 0.0008(2) -0.0014(3)
S1 0.068(3) 0.058(2) 0.041(2) 0.008(2) 0.005(2) 0.000(2)
S2 0.065(3) 0.055(2) 0.051(2) 0.009(2) 0.004(2) 0.001(2)
S3 0.063(3) 0.058(2) 0.044(2) 0.003(2) 0.006(2) -0.005(2)
S4 0.061(3) 0.060(2) 0.047(2) -0.003(2) 0.004(2) 0.007(2)
S5 0.033(2) 0.058(2) 0.047(2) 0.000(2) 0.002(2) -0.002(2)
S6 0.035(2) 0.056(2) 0.047(2) 0.001(2) -0.002(2) -0.003(2)
S7 0.038(2) 0.056(2) 0.037(2) -0.002(2) -0.0055(15) 0.001(2)
S8 0.038(2) 0.057(2) 0.046(2) 0.001(2) 0.005(2) -0.001(2)
N1 0.091(12) 0.101(11) 0.051(9) 0.005(9) -0.005(8) 0.010(10)
N2 0.094(13) 0.103(12) 0.065(10) 0.022(9) 0.004(9) -0.003(11)
N3 0.083(11) 0.082(9) 0.044(7) 0.022(7) 0.010(7) -0.008(9)
N4 0.101(13) 0.143(15) 0.030(7) -0.016(9) -0.007(7) 0.012(11)
N5 0.076(11) 0.132(14) 0.058(9) -0.001(9) 0.023(8) -0.007(11)
N6 0.081(12) 0.118(13) 0.066(10) 0.015(10) -0.011(8) -0.028(11)
N7 0.080(12) 0.138(14) 0.046(8) -0.014(9) -0.027(7) 0.018(11)
N8 0.105(14) 0.092(11) 0.076(10) -0.009(9) 0.036(9) 0.009(10)
N9 0.041(7) 0.036(6) 0.044(7) -0.003(5) -0.004(5) 0.011(5)
N10 0.068(10) 0.071(8) 0.034(7) 0.005(6) -0.010(6) 0.010(8)
N11 0.032(7) 0.059(7) 0.054(8) 0.008(6) -0.001(6) -0.006(6)
N12 0.047(8) 0.056(7) 0.049(7) 0.021(6) 0.011(6) -0.001(7)
C1 0.041(9) 0.065(9) 0.046(8) 0.012(7) 0.008(6) 0.000(8)
C2 0.093(14) 0.079(11) 0.031(8) 0.031(9) 0.013(8) 0.005(10)
C3 0.029(8) 0.059(9) 0.058(9) 0.000(7) 0.001(7) 0.008(7)
C4 0.084(13) 0.053(9) 0.051(10) 0.030(8) -0.002(9) -0.016(9)
C5 0.036(8) 0.063(9) 0.027(7) 0.008(6) 0.008(6) 0.009(7)
C6 0.045(9) 0.078(10) 0.028(7) -0.005(7) 0.004(6) -0.013(8)
C7 0.042(9) 0.085(11) 0.031(7) -0.012(8) 0.001(6) 0.000(8)
C8 0.052(11) 0.080(11) 0.059(10) -0.006(9) -0.015(8) 0.014(9)
C9 0.039(8) 0.031(6) 0.037(7) 0.001(5) 0.007(6) 0.005(6)
C10 0.052(10) 0.078(11) 0.047(9) 0.002(8) 0.016(8) -0.002(9)
C11 0.037(8) 0.042(7) 0.038(7) 0.004(6) 0.001(6) 0.004(6)
C12 0.064(11) 0.058(9) 0.045(9) 0.009(7) -0.017(8) 0.003(8)
C13 0.049(9) 0.047(7) 0.019(6) 0.014(5) 0.005(5) 0.011(7)
C14 0.064(12) 0.066(10) 0.055(10) 0.013(8) 0.006(8) -0.005(9)
C15 0.046(10) 0.053(8) 0.043(8) 0.003(7) 0.005(7) 0.006(7)
C16 0.065(11) 0.070(10) 0.035(8) -0.003(7) 0.015(7) 0.007(9)
C17 0.057(11) 0.038(7) 0.054(10) -0.007(7) 0.004(8) 0.002(7)
C18 0.069(12) 0.066(10) 0.069(11) 0.004(8) -0.021(9) -0.030(9)
C19 0.047(10) 0.067(10) 0.038(8) 0.005(7) 0.001(7) 0.019(8)
C20 0.089(14) 0.121(15) 0.044(10) 0.000(10) -0.030(9) -0.028(13)
C21 0.035(9) 0.053(8) 0.035(7) 0.010(6) -0.014(6) -0.012(7)
C22 0.075(14) 0.101(13) 0.083(13) 0.036(11) 0.038(11) 0.007(12)
C23 0.057(11) 0.049(8) 0.044(9) 0.000(7) -0.007(8) -0.010(8)
C24 0.063(12) 0.116(14) 0.059(11) -0.011(10) 0.026(9) 0.020(11)
N14 0.145(23) 0.104(14) 0.111(18) -0.001(13) 0.001(15) 0.015(15)
C28 0.091(19) 0.087(14) 0.097(19) 0.037(14) -0.003(14) 0.004(14)
C26 0.085(17) 0.080(14) 0.089(16) 0.004(12) -0.002(12) -0.008(13)
N13 0.113(19) 0.120(15) 0.115(17) -0.017(12) -0.027(14) -0.017(13)
C27 0.099(19) 0.143(20) 0.100(17) -0.022(15) 0.028(14) -0.031(17)
C29 0.141(25) 0.099(16) 0.113(20) 0.006(15) 0.031(18) -0.006(17)

loop_
_atom_site_label
_atom_site_type_symbol
_atom_site_fract_x
_atom_site_fract_y
_atom_site_fract_z
_atom_site_U_iso_or_equiv
_atom_site_thermal_displace_type
_atom_site_occupancy
_atom_site_calc_flag
_atom_site_refinement_flags
Pt1 Pt 0.50506(4) 0.85785(3) -0.02891(2) 0.03870(14) Uani 1 d .
Pt2 Pt 0.62382(4) -0.00812(4) -0.43985(2) 0.0428(2) Uani 1 d .
Pt3 Pt 0.50013(4) 0.38589(3) 0.02929(3) 0.03779(14) Uani 1 d .
S1 S 0.6007(3) 0.0612(3) -0.3436(2) 0.0558(10) Uani 1 d .
S2 S 0.6079(3) -0.1488(3) -0.3929(2) 0.0570(10) Uani 1 d .
S3 S 0.6342(3) 0.1333(3) -0.4863(2) 0.0547(10) Uani 1 d .
S4 S 0.6438(3) -0.0760(3) -0.5371(2) 0.0559(10) Uani 1 d .
S5 S 0.6225(3) 0.3559(3) -0.0382(2) 0.0460(9) Uani 1 d .
S6 S 0.3938(3) 0.3486(3) -0.0506(2) 0.0459(9) Uani 1 d .
S7 S 0.6058(3) 0.4272(2) 0.1085(2) 0.0438(8) Uani 1 d .
S8 S 0.3787(3) 0.4197(3) 0.0956(2) 0.0467(9) Uani 1 d .
N1 N 0.5407(11) 0.0070(10) -0.1759(6) 0.081(4) Uani 1 d .
N2 N 0.5476(12) -0.2545(11) -0.2386(7) 0.087(5) Uani 1 d .
N3 N 0.6589(11) 0.2450(9) -0.6454(6) 0.070(4) Uani 1 d .
N4 N 0.6661(12) -0.0144(12) -0.7075(6) 0.092(5) Uani 1 d .
N5 N 0.6690(11) 0.2676(12) -0.2014(7) 0.089(5) Uani 1 d .
N6 N 0.3843(12) 0.2597(11) -0.2165(8) 0.089(5) Uani 1 d .
N7 N 0.6145(11) 0.5045(12) 0.2781(6) 0.088(5) Uani 1 d .
N8 N 0.3332(12) 0.4924(11) 0.2621(7) 0.091(5) Uani 1 d .
N9 N 0.6404(8) 0.9133(7) 0.0853(5) 0.040(3) Uani 1 d .
N10 N 0.3712(10) 0.8157(9) -0.1457(6) 0.058(3) Uani 1 d .
N11 N 0.3319(9) 0.8970(8) 0.0562(6) 0.048(3) Uani 1 d .
N12 N 0.6798(9) 0.8227(8) -0.1145(6) 0.051(3) Uani 1 d .
C1 C 0.5805(10) -0.0308(10) -0.2945(7) 0.051(4) Uani 1 d .
C2 C 0.5599(13) -0.0107(12) -0.2283(7) 0.068(5) Uani 1 d .
C3 C 0.5832(10) -0.1200(10) -0.3139(7) 0.048(4) Uani 1 d .
C4 C 0.5617(13) -0.1973(10) -0.2723(7) 0.063(5) Uani 1 d .
C5 C 0.6477(10) 0.1068(10) -0.5654(6) 0.042(3) Uani 1 d .
C6 C 0.6528(10) 0.1818(11) -0.6102(6) 0.050(4) Uani 1 d .
C7 C 0.6513(10) 0.0185(11) -0.5885(6) 0.053(4) Uani 1 d .
C8 C 0.6617(12) -0.0014(11) -0.6548(8) 0.064(4) Uani 1 d .
C9 C 0.5643(10) 0.3202(8) -0.1074(6) 0.036(3) Uani 1 d .
C10 C 0.6214(12) 0.2936(11) -0.1604(7) 0.059(4) Uani 1 d .
C11 C 0.4648(10) 0.3176(9) -0.1129(6) 0.039(3) Uani 1 d .
C12 C 0.4189(12) 0.2854(10) -0.1712(7) 0.056(4) Uani 1 d .
C13 C 0.5331(10) 0.4541(9) 0.1718(5) 0.038(3) Uani 1 d .
C14 C 0.5788(12) 0.4826(11) 0.2314(8) 0.061(4) Uani 1 d .
C15 C 0.4350(11) 0.4506(9) 0.1665(6) 0.047(3) Uani 1 d .
C16 C 0.3796(12) 0.4752(11) 0.2193(7) 0.056(4) Uani 1 d .
C17 C 0.5949(12) 0.8940(9) 0.0447(7) 0.050(4) Uani 1 d .
C18 C 0.7006(12) 0.9400(11) 0.1380(7) 0.068(5) Uani 1 d .
H18A H 0.7521(44) 0.8967(46) 0.1424(34) 0.103 Uiso 1 calc R
H18B H 0.6648(22) 0.9405(74) 0.1769(12) 0.103 Uiso 1 calc R
H18C H 0.7256(65) 1.0009(34) 0.1303(26) 0.103 Uiso 1 calc R
C19 C 0.4156(11) 0.8305(10) -0.1031(7) 0.051(4) Uani 1 d .
C20 C 0.3046(14) 0.7923(13) -0.1978(7) 0.085(6) Uani 1 d .
H20A H 0.2667(62) 0.8457(29) -0.2086(42) 0.128 Uiso 1 calc R
H20B H 0.2639(62) 0.7428(62) -0.1842(23) 0.128 Uiso 1 calc R
H20C H 0.3392(14) 0.7730(84) -0.2349(21) 0.128 Uiso 1 calc R
C21 C 0.3939(11) 0.8861(9) 0.0266(6) 0.041(3) Uani 1 d .
C22 C 0.2526(13) 0.9130(13) 0.0982(8) 0.086(6) Uani 1 d .
H22A H 0.2159(52) 0.8571(29) 0.1016(49) 0.128 Uiso 1 calc R
H22B H 0.2132(51) 0.9615(63) 0.0806(33) 0.128 Uiso 1 calc R
H22C H 0.2761(14) 0.9308(84) 0.1401(19) 0.128 Uiso 1 calc R
C23 C 0.6155(12) 0.8351(10) -0.0838(7) 0.050(4) Uani 1 d .
C24 C 0.7611(12) 0.8007(13) -0.1533(8) 0.079(6) Uani 1 d .
H24A H 0.7887(53) 0.8571(14) -0.1690(48) 0.118 Uiso 1 calc R
H24B H 0.7412(19) 0.7628(70) -0.1891(33) 0.118 Uiso 1 calc R
H24C H 0.8074(39) 0.7677(74) -0.1276(17) 0.118 Uiso 1 calc R
N14 N 0.8556(18) 0.9033(14) -0.0130(11) 0.120(7) Uani 1 d .
C28 C 0.9084(19) 0.9015(16) 0.0254(12) 0.092(7) Uani 1 d .
C26 C 0.8859(17) 0.1699(14) 0.0877(11) 0.084(6) Uani 1 d .
N13 N 0.8320(16) 0.1396(14) 0.0570(10) 0.116(7) Uani 1 d .
C27 C 0.9606(16) 0.2081(16) 0.1271(11) 0.113(8) Uani 1 d .
H27A H 0.9424(50) 0.2687(49) 0.1416(65) 0.170 Uiso 1 calc R
H27B H 1.0174(35) 0.2128(106) 0.1024(26) 0.170 Uiso 1 calc R
H27C H 0.9721(80) 0.1686(61) 0.1637(42) 0.170 Uiso 1 calc R
C29 C 0.9774(19) 0.9098(15) 0.0771(11) 0.118(8) Uani 1 d .
H29A H 1.0144(81) 0.8540(50) 0.0799(54) 0.176 Uiso 1 calc R
H29B H 0.9453(19) 0.9194(117) 0.1170(16) 0.176 Uiso 1 calc R
H29C H 1.0184(79) 0.9615(75) 0.0690(42) 0.176 Uiso 1 calc R

loop_
_atom_type_symbol
_atom_type_description
_atom_type_scat_dispersion_real
_atom_type_scat_dispersion_imag
_atom_type_scat_source
C C 0.0033 0.0016 'International Tables Vol C Tables 4.2.6.8 and 6.1.1.4'
H H 0.0000 0.0000 'International Tables Vol C Tables 4.2.6.8 and 6.1.1.4'
N N 0.0061 0.0033 'International Tables Vol C Tables 4.2.6.8 and 6.1.1.4'
S S 0.1246 0.1234 'International Tables Vol C Tables 4.2.6.8 and 6.1.1.4'
Pt Pt -1.7033 8.3905 'International Tables Vol C Tables 4.2.6.8 and 6.1.1.4'

loop_
_geom_angle_atom_site_label_1
_geom_angle_atom_site_label_2
_geom_angle_atom_site_label_3
_geom_angle
C23 Pt1 C21 177.8(6)
C23 Pt1 C19 90.8(6)
C21 Pt1 C19 89.8(5)
C23 Pt1 C17 89.5(6)
C21 Pt1 C17 89.8(6)
C19 Pt1 C17 176.4(6)
S1 Pt2 S3 89.41(13)
S1 Pt2 S2 89.91(14)
S3 Pt2 S2 178.0(2)
S1 Pt2 S4 178.7(2)
S3 Pt2 S4 89.98(14)
S2 Pt2 S4 90.66(14)
S8 Pt3 S7 89.72(13)
S8 Pt3 S6 90.01(14)
S7 Pt3 S6 178.48(13)
S8 Pt3 S5 178.47(13)
S7 Pt3 S5 90.18(13)
S6 Pt3 S5 90.06(13)
C1 S1 Pt2 102.3(5)
C3 S2 Pt2 102.5(5)
C5 S3 Pt2 102.6(5)
C7 S4 Pt2 102.6(5)
C9 S5 Pt3 102.5(5)
C11 S6 Pt3 103.1(5)
C13 S7 Pt3 102.7(5)
C15 S8 Pt3 103.6(5)
C17 N9 C18 179.0(15)
C19 N10 C20 174.1(17)
C21 N11 C22 177.1(16)
C23 N12 C24 176.5(16)
C3 C1 C2 119.0(13)
C3 C1 S1 124.0(11)
C2 C1 S1 117.0(12)
N1 C2 C1 177.7(18)
C1 C3 C4 123.4(14)
C1 C3 S2 121.2(11)
C4 C3 S2 115.4(11)
N2 C4 C3 177.0(18)
C7 C5 C6 118.4(12)
C7 C5 S3 123.7(10)
C6 C5 S3 117.9(11)
N3 C6 C5 177.6(15)
C5 C7 C8 122.4(14)
C5 C7 S4 121.0(10)
C8 C7 S4 116.6(12)
N4 C8 C7 176.6(18)
C11 C9 C10 120.5(12)
C11 C9 S5 122.2(9)
C10 C9 S5 117.2(11)
N5 C10 C9 176.1(18)
C9 C11 C12 120.5(12)
C9 C11 S6 122.1(10)
C12 C11 S6 117.5(11)
N6 C12 C11 179.1(19)
C15 C13 C14 120.3(12)
C15 C13 S7 122.5(10)
C14 C13 S7 117.1(11)
N7 C14 C13 179.6(18)
C13 C15 C16 119.9(13)
C13 C15 S8 121.4(10)
C16 C15 S8 118.7(12)
N8 C16 C15 177.8(19)
N9 C17 Pt1 177.7(15)
N10 C19 Pt1 176.1(15)
N11 C21 Pt1 176.3(14)
N12 C23 Pt1 178.9(13)
N14 C28 C29 173.8(29)
N13 C26 C27 177.6(29)

loop_
_geom_bond_atom_site_label_1
_geom_bond_atom_site_label_2
_geom_bond_distance
Pt1 C23 1.97(2)
Pt1 C21 2.00(2)
Pt1 C19 2.01(2)
Pt1 C17 2.03(2)
Pt2 S1 2.262(4)
Pt2 S3 2.260(4)
Pt2 S2 2.263(4)
Pt2 S4 2.265(4)
Pt3 S8 2.268(4)
Pt3 S7 2.273(3)
Pt3 S6 2.275(4)
Pt3 S5 2.282(4)
S1 C1 1.700(14)
S2 C3 1.733(15)
S3 C5 1.699(13)
S4 C7 1.73(2)
S5 C9 1.718(13)
S6 C11 1.708(13)
S7 C13 1.724(12)
S8 C15 1.716(15)
N1 C2 1.15(2)
N2 C4 1.10(2)
N3 C6 1.17(2)
N4 C8 1.11(2)
N5 C10 1.16(2)
N6 C12 1.12(2)
N7 C14 1.13(2)
N8 C16 1.14(2)
N9 C17 1.08(2)
N9 C18 1.42(2)
N10 C19 1.09(2)
N10 C20 1.46(2)
N11 C21 1.09(2)
N11 C22 1.45(2)
N12 C23 1.13(2)
N12 C24 1.45(2)
C1 C3 1.35(2)
C1 C2 1.44(2)
C3 C4 1.45(2)
C5 C7 1.36(2)
C5 C6 1.43(2)
C7 C8 1.42(2)
C9 C11 1.40(2)
C9 C10 1.43(2)
C11 C12 1.44(2)
C13 C15 1.38(2)
C13 C14 1.44(2)
C15 C16 1.40(2)
N14 C28 1.08(3)
C28 C29 1.44(3)
C26 N13 1.07(2)
C26 C27 1.43(3)
